data_4084862
loop_
_publ_author_name
'Das, Rajorshi'
'Hepp, Alexander'
'Daniliuc, Constantin G.'
'Hahn, F. Ekkehardt'

_publ_section_title
;
 Synthesis of Complexes with Protic NH,NH-NHC Ligands via Oxidative
 Addition of 2-Halogenoazoles to Zero-Valent Transition Metals
;
_journal_issue 23
_journal_name_full Organometallics
_journal_page_first 6975
_journal_paper_doi 10.1021/om501120u
_journal_volume 33
_journal_year 2014
_chemical_formula_sum 'C46 H42 B Cl2 F4 I N2 P2 Pd'
_chemical_formula_weight 1075.77
_chemical_name_systematic
; 
 ? 
;
_space_group_IT_number 62
_symmetry_cell_setting orthorhombic
_symmetry_space_group_name_Hall '-P 2ac 2n'
_symmetry_space_group_name_H-M 'P n m a'
_atom_sites_solution_hydrogens geom
_atom_sites_solution_primary direct
_atom_sites_solution_secondary difmap
_audit_creation_method SHELXL-97
_cell_angle_alpha 90.00
_cell_angle_beta 90.00
_cell_angle_gamma 90.00
_cell_formula_units_Z 4
_cell_length_a 18.8451(3)
_cell_length_b 14.9630(2)
_cell_length_c 16.4293(3)
_cell_measurement_reflns_used 5625
_cell_measurement_temperature 223(2)
_cell_measurement_theta_max 28.28
_cell_measurement_theta_min 4.08
_cell_volume 4632.72(13)
_computing_cell_refinement 'Collect (Nonius B.V., 1998)'
_computing_data_collection 'Collect (Nonius B.V., 1998)'
_computing_data_reduction 'Denzo-SMN (Otwinowski & Minor, 1997)'
_computing_molecular_graphics 'XP (BrukerAXS, 2000)'
_computing_publication_material 'SHELXL-97 (Sheldrick, 1997)'
_computing_structure_refinement 'SHELXL-97 (Sheldrick, 1997)'
_computing_structure_solution 'SHELXS-97 (Sheldrick, 1990)'
_diffrn_ambient_temperature 223(2)
_diffrn_measured_fraction_theta_full 0.983
_diffrn_measured_fraction_theta_max 0.983
_diffrn_measurement_device_type 'Nonius KappaCCD APEXII'
_diffrn_measurement_method '\w and \f scans'
_diffrn_radiation_monochromator 'Montel mirror'
_diffrn_radiation_source 'rotating anode Nonius FR591'
_diffrn_radiation_type MoK\a
_diffrn_radiation_wavelength 0.71073
_diffrn_reflns_av_R_equivalents 0.029
_diffrn_reflns_av_sigmaI/netI 0.0283
_diffrn_reflns_limit_h_max 24
_diffrn_reflns_limit_h_min -24
_diffrn_reflns_limit_k_max 19
_diffrn_reflns_limit_k_min -19
_diffrn_reflns_limit_l_max 21
_diffrn_reflns_limit_l_min -21
_diffrn_reflns_number 18997
_diffrn_reflns_theta_full 28.26
_diffrn_reflns_theta_max 28.26
_diffrn_reflns_theta_min 4.08
_exptl_absorpt_coefficient_mu 1.301
_exptl_absorpt_correction_T_max 0.8091
_exptl_absorpt_correction_T_min 0.7368
_exptl_absorpt_correction_type multi-scan
_exptl_absorpt_process_details 'Denzo (Otwinowski, Borek, Majewski & Minor, 2003)'
_exptl_crystal_colour 'pale yellow'
_exptl_crystal_density_diffrn 1.542
_exptl_crystal_density_method 'not measured'
_exptl_crystal_description prism
_exptl_crystal_F_000 2144
_exptl_crystal_size_max 0.25
_exptl_crystal_size_mid 0.19
_exptl_crystal_size_min 0.17
_refine_diff_density_max 0.825
_refine_diff_density_min -1.036
_refine_diff_density_rms 0.083
_refine_ls_extinction_method none
_refine_ls_goodness_of_fit_ref 1.061
_refine_ls_hydrogen_treatment mixed
_refine_ls_matrix_type full
_refine_ls_number_parameters 309
_refine_ls_number_reflns 5851
_refine_ls_number_restraints 18
_refine_ls_restrained_S_all 1.068
_refine_ls_R_factor_all 0.0415
_refine_ls_R_factor_gt 0.0361
_refine_ls_shift/su_max 0.002
_refine_ls_shift/su_mean 0.000
_refine_ls_structure_factor_coef Fsqd
_refine_ls_weighting_details 'calc w=1/[\s^2^(Fo^2^)+(0.0435P)^2^+6.5349P] where P=(Fo^2^+2Fc^2^)/3'
_refine_ls_weighting_scheme calc
_refine_ls_wR_factor_gt 0.0940
_refine_ls_wR_factor_ref 0.0992
_reflns_number_gt 5225
_reflns_number_total 5851
_reflns_threshold_expression >2sigma(I)
_cod_data_source_file om501120u_si_002.cif
_cod_data_source_block dan7177
_cod_depositor_comments 'Adding full bibliography for 4084858--4084863.cif.'
_cod_original_sg_symbol_H-M Pnma
_cod_database_code 4084862

loop_
_symmetry_equiv_pos_as_xyz
'x, y, z'
'-x+1/2, -y, z+1/2'
'-x, y+1/2, -z'
'x+1/2, -y+1/2, -z+1/2'
'-x, -y, -z'
'x-1/2, y, -z-1/2'
'x, -y-1/2, z'
'-x-1/2, y-1/2, z-1/2'

loop_
_atom_site_label
_atom_site_type_symbol
_atom_site_fract_x
_atom_site_fract_y
_atom_site_fract_z
_atom_site_U_iso_or_equiv
_atom_site_adp_type
_atom_site_occupancy
_atom_site_symmetry_multiplicity
_atom_site_calc_flag
_atom_site_refinement_flags
Pd1 Pd 0.771228(13) 0.7500 0.778939(16) 0.02570(8) Uani 1 2 d S
I1 I 0.684681(15) 0.7500 0.653701(17) 0.04081(9) Uani 1 2 d S
P1 P 0.76744(3) 0.59410(5) 0.77976(4) 0.02735(14) Uani 1 1 d .
N1 N 0.82424(16) 0.7500 0.95136(19) 0.0312(7) Uani 1 2 d S
N2 N 0.91131(17) 0.7500 0.8650(2) 0.0329(7) Uani 1 2 d S
B1 B 1.0067(3) 0.7500 0.5007(5) 0.0565(15) Uani 1 2 d S
F1 F 1.07917(18) 0.7500 0.5127(3) 0.0828(11) Uani 1 2 d S
F2 F 0.9702(2) 0.7500 0.5737(3) 0.0907(12) Uani 1 2 d S
F3 F 0.98719(13) 0.82558(17) 0.45833(19) 0.0817(8) Uani 1 1 d .
C1 C 0.84010(19) 0.7500 0.8713(2) 0.0281(7) Uani 1 2 d S
C2 C 0.8864(2) 0.7500 0.9972(2) 0.0343(8) Uani 1 2 d S
C7 C 0.9417(2) 0.7500 0.9424(3) 0.0364(8) Uani 1 2 d S
C3 C 0.8981(3) 0.7500 1.0809(3) 0.0463(10) Uani 1 2 d S
H3 H 0.8605 0.7500 1.1184 0.056 Uiso 1 2 calc SR
C4 C 0.9684(3) 0.7500 1.1057(3) 0.0583(13) Uani 1 2 d S
H4 H 0.9788 0.7500 1.1617 0.070 Uiso 1 2 calc SR
C5 C 1.0234(3) 0.7500 1.0507(4) 0.0610(14) Uani 1 2 d S
H5 H 1.0702 0.7500 1.0704 0.073 Uiso 1 2 calc SR
C6 C 1.0122(2) 0.7500 0.9676(3) 0.0521(12) Uani 1 2 d S
H6 H 1.0501 0.7500 0.9303 0.063 Uiso 1 2 calc SR
C8 C 0.7536(2) 0.7500 0.9863(3) 0.0432(10) Uani 1 2 d S
H8A H 0.727(3) 0.7500 0.948(4) 0.047(15) Uiso 1 2 d S
H8B H 0.753(3) 0.803(4) 1.012(3) 0.11(2) Uiso 1 1 d .
C9 C 0.9520(3) 0.7500 0.7888(3) 0.0451(10) Uani 1 2 d S
H9A H 0.984(2) 0.797(3) 0.789(2) 0.062(12) Uiso 1 1 d .
H9B H 0.924(4) 0.7500 0.744(5) 0.09(2) Uiso 1 2 d S
C11 C 0.80945(14) 0.54142(18) 0.86753(16) 0.0309(5) Uani 1 1 d .
C12 C 0.88299(15) 0.5340(2) 0.86885(18) 0.0405(6) Uani 1 1 d .
H12 H 0.9096 0.5545 0.8242 0.049 Uiso 1 1 calc R
C13 C 0.91741(17) 0.4970(3) 0.9349(2) 0.0508(8) Uani 1 1 d .
H13 H 0.9672 0.4924 0.9348 0.061 Uiso 1 1 calc R
C14 C 0.87931(18) 0.4667(3) 1.0011(2) 0.0541(9) Uani 1 1 d .
H14 H 0.9028 0.4419 1.0463 0.065 Uiso 1 1 calc R
C15 C 0.80650(19) 0.4733(3) 1.0002(2) 0.0598(10) Uani 1 1 d .
H15 H 0.7802 0.4521 1.0448 0.072 Uiso 1 1 calc R
C16 C 0.77149(16) 0.5108(2) 0.93422(19) 0.0453(7) Uani 1 1 d .
H16 H 0.7217 0.5155 0.9347 0.054 Uiso 1 1 calc R
C21 C 0.67594(14) 0.55480(19) 0.78070(16) 0.0320(5) Uani 1 1 d .
C22 C 0.65193(17) 0.4871(2) 0.7305(2) 0.0481(8) Uani 1 1 d .
H22 H 0.6832 0.4591 0.6939 0.058 Uiso 1 1 calc R
C23 C 0.5815(2) 0.4606(3) 0.7342(3) 0.0637(11) Uani 1 1 d .
H23 H 0.5651 0.4153 0.6994 0.076 Uiso 1 1 calc R
C24 C 0.53539(17) 0.5000(3) 0.7884(2) 0.0584(10) Uani 1 1 d .
H24 H 0.4882 0.4800 0.7918 0.070 Uiso 1 1 calc R
C25 C 0.55833(16) 0.5687(3) 0.8376(2) 0.0494(8) Uani 1 1 d .
H25 H 0.5268 0.5966 0.8739 0.059 Uiso 1 1 calc R
C26 C 0.62843(15) 0.5965(2) 0.83302(19) 0.0425(7) Uani 1 1 d .
H26 H 0.6440 0.6441 0.8658 0.051 Uiso 1 1 calc R
C31 C 0.81339(13) 0.54117(19) 0.69547(16) 0.0319(5) Uani 1 1 d .
C32 C 0.82234(16) 0.4485(2) 0.6946(2) 0.0402(6) Uani 1 1 d .
H32 H 0.8044 0.4135 0.7374 0.048 Uiso 1 1 calc R
C33 C 0.85771(17) 0.4080(2) 0.6303(2) 0.0488(8) Uani 1 1 d .
H33 H 0.8627 0.3455 0.6290 0.059 Uiso 1 1 calc R
C34 C 0.88568(17) 0.4594(3) 0.5680(2) 0.0497(8) Uani 1 1 d .
H34 H 0.9098 0.4317 0.5247 0.060 Uiso 1 1 calc R
C35 C 0.87836(15) 0.5505(2) 0.56932(18) 0.0433(7) Uani 1 1 d .
H35 H 0.8979 0.5850 0.5271 0.052 Uiso 1 1 calc R
C36 C 0.84211(14) 0.5925(2) 0.63287(17) 0.0353(6) Uani 1 1 d .
H36 H 0.8371 0.6550 0.6334 0.042 Uiso 1 1 calc R
C41 C 0.6616(5) 0.2500 0.8685(6) 0.121(3) Uani 1 2 d SU
H41A H 0.6309 0.3028 0.8696 0.145 Uiso 0.50 1 calc PR
H41B H 0.6309 0.1972 0.8696 0.145 Uiso 0.50 1 calc PR
Cl2 Cl 0.70867(15) 0.2500 0.77825(13) 0.1043(7) Uani 1 2 d SU
Cl3 Cl 0.71305(15) 0.2500 0.95455(14) 0.1162(8) Uani 1 2 d SU

loop_
_atom_site_aniso_label
_atom_site_aniso_U_11
_atom_site_aniso_U_22
_atom_site_aniso_U_33
_atom_site_aniso_U_23
_atom_site_aniso_U_13
_atom_site_aniso_U_12
Pd1 0.02493(14) 0.02585(14) 0.02631(14) 0.000 -0.00061(9) 0.000
I1 0.04212(16) 0.04168(16) 0.03863(15) 0.000 -0.01330(11) 0.000
P1 0.0258(3) 0.0267(3) 0.0296(3) -0.0002(2) 0.0011(2) -0.0011(2)
N1 0.0295(15) 0.0364(17) 0.0277(15) 0.000 0.0008(12) 0.000
N2 0.0254(14) 0.0399(18) 0.0334(16) 0.000 -0.0002(12) 0.000
B1 0.047(3) 0.032(3) 0.090(5) 0.000 0.011(3) 0.000
F1 0.0519(18) 0.068(2) 0.128(3) 0.000 -0.010(2) 0.000
F2 0.097(3) 0.077(3) 0.098(3) 0.000 0.031(2) 0.000
F3 0.0653(15) 0.0601(15) 0.120(2) 0.0200(15) 0.0124(15) 0.0046(12)
C1 0.0276(16) 0.0252(16) 0.0313(17) 0.000 0.0021(13) 0.000
C2 0.0329(18) 0.034(2) 0.0357(19) 0.000 -0.0033(15) 0.000
C7 0.0329(19) 0.037(2) 0.039(2) 0.000 -0.0047(16) 0.000
C3 0.054(3) 0.052(3) 0.033(2) 0.000 -0.0072(19) 0.000
C4 0.062(3) 0.068(3) 0.045(3) 0.000 -0.023(2) 0.000
C5 0.044(3) 0.071(4) 0.067(3) 0.000 -0.027(2) 0.000
C6 0.029(2) 0.068(3) 0.059(3) 0.000 -0.0072(19) 0.000
C8 0.033(2) 0.061(3) 0.036(2) 0.000 0.0078(18) 0.000
C9 0.035(2) 0.058(3) 0.043(2) 0.000 0.0101(18) 0.000
C11 0.0315(12) 0.0277(12) 0.0334(12) 0.0016(10) 0.0008(10) -0.0007(10)
C12 0.0308(13) 0.0505(17) 0.0401(14) 0.0086(13) 0.0032(11) -0.0018(12)
C13 0.0357(15) 0.064(2) 0.0523(18) 0.0111(17) -0.0073(13) 0.0054(15)
C14 0.0499(18) 0.066(2) 0.0468(17) 0.0205(17) -0.0073(14) 0.0060(17)
C15 0.0493(18) 0.082(3) 0.0477(18) 0.027(2) 0.0061(15) 0.0012(18)
C16 0.0349(14) 0.059(2) 0.0421(16) 0.0135(15) 0.0053(11) -0.0009(14)
C21 0.0277(12) 0.0331(13) 0.0353(13) 0.0028(11) 0.0000(10) -0.0034(10)
C22 0.0381(15) 0.0468(18) 0.059(2) -0.0130(16) 0.0023(13) -0.0079(14)
C23 0.0446(18) 0.063(2) 0.083(3) -0.022(2) 0.0009(18) -0.0203(17)
C24 0.0288(14) 0.077(3) 0.069(2) 0.003(2) 0.0015(14) -0.0140(16)
C25 0.0296(14) 0.068(2) 0.0506(17) 0.0010(17) 0.0050(12) 0.0006(15)
C26 0.0314(14) 0.0495(18) 0.0466(16) -0.0070(14) 0.0018(11) -0.0006(13)
C31 0.0283(12) 0.0345(13) 0.0327(12) -0.0031(11) 0.0014(10) 0.0001(10)
C32 0.0396(15) 0.0323(14) 0.0487(16) -0.0044(13) 0.0017(12) -0.0009(12)
C33 0.0447(17) 0.0420(17) 0.0599(19) -0.0173(15) -0.0034(14) 0.0059(14)
C34 0.0378(15) 0.066(2) 0.0457(16) -0.0219(16) 0.0000(13) 0.0096(15)
C35 0.0337(14) 0.063(2) 0.0332(13) -0.0025(14) 0.0038(11) -0.0016(14)
C36 0.0310(13) 0.0407(15) 0.0341(13) -0.0014(12) 0.0011(10) -0.0016(11)
C41 0.095(5) 0.177(8) 0.090(5) 0.000 0.005(4) 0.000
Cl2 0.1469(19) 0.0900(14) 0.0761(12) 0.000 0.0013(12) 0.000
Cl3 0.1343(19) 0.136(2) 0.0781(13) 0.000 -0.0180(13) 0.000

loop_
_atom_type_symbol
_atom_type_description
_atom_type_scat_dispersion_real
_atom_type_scat_dispersion_imag
_atom_type_scat_source
C C 0.0033 0.0016 'International Tables Vol C Tables 4.2.6.8 and 6.1.1.4'
H H 0.0000 0.0000 'International Tables Vol C Tables 4.2.6.8 and 6.1.1.4'
B B 0.0013 0.0007 'International Tables Vol C Tables 4.2.6.8 and 6.1.1.4'
N N 0.0061 0.0033 'International Tables Vol C Tables 4.2.6.8 and 6.1.1.4'
F F 0.0171 0.0103 'International Tables Vol C Tables 4.2.6.8 and 6.1.1.4'
P P 0.1023 0.0942 'International Tables Vol C Tables 4.2.6.8 and 6.1.1.4'
Cl Cl 0.1484 0.1585 'International Tables Vol C Tables 4.2.6.8 and 6.1.1.4'
Pd Pd -0.9988 1.0072 'International Tables Vol C Tables 4.2.6.8 and 6.1.1.4'
I I -0.4742 1.8119 'International Tables Vol C Tables 4.2.6.8 and 6.1.1.4'

loop_
_geom_angle_atom_site_label_1
_geom_angle_atom_site_label_2
_geom_angle_atom_site_label_3
_geom_angle
_geom_angle_site_symmetry_1
_geom_angle_site_symmetry_3
C1 Pd1 P1 90.887(17) . 7_575
C1 Pd1 P1 90.887(17) . .
P1 Pd1 P1 176.43(3) 7_575 .
C1 Pd1 I1 177.87(10) . .
P1 Pd1 I1 89.171(17) 7_575 .
P1 Pd1 I1 89.171(17) . .
C31 P1 C21 108.49(13) . .
C31 P1 C11 101.98(13) . .
C21 P1 C11 105.35(12) . .
C31 P1 Pd1 114.64(10) . .
C21 P1 Pd1 110.59(10) . .
C11 P1 Pd1 115.04(9) . .
C1 N1 C2 109.9(3) . .
C1 N1 C8 126.2(4) . .
C2 N1 C8 123.9(4) . .
C1 N2 C7 109.9(3) . .
C1 N2 C9 125.9(4) . .
C7 N2 C9 124.3(3) . .
F3 B1 F3 110.3(6) 7_575 .
F3 B1 F1 109.6(3) 7_575 .
F3 B1 F1 109.6(3) . .
F3 B1 F2 107.8(3) 7_575 .
F3 B1 F2 107.8(3) . .
F1 B1 F2 111.6(6) . .
N2 C1 N1 107.2(3) . .
N2 C1 Pd1 126.1(3) . .
N1 C1 Pd1 126.7(3) . .
C7 C2 N1 106.5(3) . .
C7 C2 C3 121.7(4) . .
N1 C2 C3 131.8(4) . .
C2 C7 C6 121.9(4) . .
C2 C7 N2 106.5(3) . .
C6 C7 N2 131.6(4) . .
C4 C3 C2 116.2(5) . .
C4 C3 H3 121.9 . .
C2 C3 H3 121.9 . .
C5 C4 C3 121.8(5) . .
C5 C4 H4 119.1 . .
C3 C4 H4 119.1 . .
C4 C5 C6 122.3(5) . .
C4 C5 H5 118.8 . .
C6 C5 H5 118.8 . .
C5 C6 C7 116.1(5) . .
C5 C6 H6 122.0 . .
C7 C6 H6 122.0 . .
N1 C8 H8A 106(4) . .
N1 C8 H8B 101(4) . .
H8A C8 H8B 111(4) . .
N2 C9 H9A 110(2) . .
N2 C9 H9B 113(5) . .
H9A C9 H9B 113(4) . .
C16 C11 C12 118.4(3) . .
C16 C11 P1 122.9(2) . .
C12 C11 P1 118.6(2) . .
C13 C12 C11 120.8(3) . .
C13 C12 H12 119.6 . .
C11 C12 H12 119.6 . .
C14 C13 C12 120.5(3) . .
C14 C13 H13 119.8 . .
C12 C13 H13 119.8 . .
C15 C14 C13 119.1(3) . .
C15 C14 H14 120.4 . .
C13 C14 H14 120.4 . .
C14 C15 C16 120.8(3) . .
C14 C15 H15 119.6 . .
C16 C15 H15 119.6 . .
C11 C16 C15 120.4(3) . .
C11 C16 H16 119.8 . .
C15 C16 H16 119.8 . .
C22 C21 C26 119.2(3) . .
C22 C21 P1 122.8(2) . .
C26 C21 P1 118.1(2) . .
C21 C22 C23 119.7(3) . .
C21 C22 H22 120.1 . .
C23 C22 H22 120.1 . .
C24 C23 C22 120.7(3) . .
C24 C23 H23 119.6 . .
C22 C23 H23 119.6 . .
C23 C24 C25 120.0(3) . .
C23 C24 H24 120.0 . .
C25 C24 H24 120.0 . .
C24 C25 C26 119.4(3) . .
C24 C25 H25 120.3 . .
C26 C25 H25 120.3 . .
C25 C26 C21 120.9(3) . .
C25 C26 H26 119.6 . .
C21 C26 H26 119.6 . .
C36 C31 C32 119.5(3) . .
C36 C31 P1 120.5(2) . .
C32 C31 P1 119.9(2) . .
C33 C32 C31 119.9(3) . .
C33 C32 H32 120.0 . .
C31 C32 H32 120.0 . .
C34 C33 C32 120.2(3) . .
C34 C33 H33 119.9 . .
C32 C33 H33 119.9 . .
C35 C34 C33 120.2(3) . .
C35 C34 H34 119.9 . .
C33 C34 H34 119.9 . .
C34 C35 C36 120.5(3) . .
C34 C35 H35 119.7 . .
C36 C35 H35 119.7 . .
C31 C36 C35 119.6(3) . .
C31 C36 H36 120.2 . .
C35 C36 H36 120.2 . .
Cl3 C41 Cl2 114.7(6) . .
Cl3 C41 H41A 108.6 . .
Cl2 C41 H41A 108.6 . .
Cl3 C41 H41B 108.6 . .
Cl2 C41 H41B 108.6 . .
H41A C41 H41B 107.6 . .

loop_
_geom_bond_atom_site_label_1
_geom_bond_atom_site_label_2
_geom_bond_distance
_geom_bond_site_symmetry_2
Pd1 C1 1.997(4) .
Pd1 P1 2.3339(7) 7_575
Pd1 P1 2.3339(7) .
Pd1 I1 2.6256(4) .
P1 C31 1.815(3) .
P1 C21 1.822(3) .
P1 C11 1.824(3) .
N1 C1 1.348(5) .
N1 C2 1.392(5) .
N1 C8 1.449(5) .
N2 C1 1.346(5) .
N2 C7 1.394(5) .
N2 C9 1.469(5) .
B1 F3 1.378(5) 7_575
B1 F3 1.378(5) .
B1 F1 1.380(7) .
B1 F2 1.381(8) .
C2 C7 1.377(6) .
C2 C3 1.393(6) .
C7 C6 1.392(6) .
C3 C4 1.387(7) .
C3 H3 0.9400 .
C4 C5 1.374(8) .
C4 H4 0.9400 .
C5 C6 1.381(7) .
C5 H5 0.9400 .
C6 H6 0.9400 .
C8 H8A 0.81(6) .
C8 H8B 0.90(5) .
C9 H9A 0.93(4) .
C9 H9B 0.90(8) .
C11 C16 1.386(4) .
C11 C12 1.390(4) .
C12 C13 1.381(4) .
C12 H12 0.9400 .
C13 C14 1.380(5) .
C13 H13 0.9400 .
C14 C15 1.376(5) .
C14 H14 0.9400 .
C15 C16 1.388(5) .
C15 H15 0.9400 .
C16 H16 0.9400 .
C21 C22 1.383(4) .
C21 C26 1.389(4) .
C22 C23 1.386(5) .
C22 H22 0.9400 .
C23 C24 1.376(5) .
C23 H23 0.9400 .
C24 C25 1.377(5) .
C24 H24 0.9400 .
C25 C26 1.387(4) .
C25 H25 0.9400 .
C26 H26 0.9400 .
C31 C36 1.393(4) .
C31 C32 1.398(4) .
C32 C33 1.388(4) .
C32 H32 0.9400 .
C33 C34 1.383(5) .
C33 H33 0.9400 .
C34 C35 1.370(5) .
C34 H34 0.9400 .
C35 C36 1.397(4) .
C35 H35 0.9400 .
C36 H36 0.9400 .
C41 Cl3 1.714(10) .
C41 Cl2 1.727(9) .
C41 H41A 0.9800 .
C41 H41B 0.9800 .

loop_
_geom_torsion_atom_site_label_1
_geom_torsion_atom_site_label_2
_geom_torsion_atom_site_label_3
_geom_torsion_atom_site_label_4
_geom_torsion
_geom_torsion_site_symmetry_1
C1 Pd1 P1 C31 -106.84(14) .
P1 Pd1 P1 C31 133.4(5) 7_575
I1 Pd1 P1 C31 71.02(10) .
C1 Pd1 P1 C21 130.12(14) .
P1 Pd1 P1 C21 10.4(6) 7_575
I1 Pd1 P1 C21 -52.01(10) .
C1 Pd1 P1 C11 10.95(14) .
P1 Pd1 P1 C11 -108.8(5) 7_575
I1 Pd1 P1 C11 -171.18(9) .
C7 N2 C1 N1 0.0 .
C9 N2 C1 N1 180.0 .
C7 N2 C1 Pd1 180.0 .
C9 N2 C1 Pd1 0.000(1) .
C2 N1 C1 N2 0.000(1) .
C8 N1 C1 N2 180.000(1) .
C2 N1 C1 Pd1 180.0 .
C8 N1 C1 Pd1 0.000(1) .
P1 Pd1 C1 N2 -91.550(17) 7_575
P1 Pd1 C1 N2 91.550(17) .
I1 Pd1 C1 N2 0.001(12) .
P1 Pd1 C1 N1 88.450(17) 7_575
P1 Pd1 C1 N1 -88.450(17) .
I1 Pd1 C1 N1 180.001(11) .
C1 N1 C2 C7 0.000(2) .
C8 N1 C2 C7 180.000(1) .
C1 N1 C2 C3 180.000(2) .
C8 N1 C2 C3 0.000(3) .
N1 C2 C7 C6 180.000(1) .
C3 C2 C7 C6 0.000(2) .
N1 C2 C7 N2 0.000(1) .
C3 C2 C7 N2 180.000(1) .
C1 N2 C7 C2 0.000(1) .
C9 N2 C7 C2 180.000(1) .
C1 N2 C7 C6 180.000(1) .
C9 N2 C7 C6 0.000(2) .
C7 C2 C3 C4 0.000(2) .
N1 C2 C3 C4 180.000(2) .
C2 C3 C4 C5 0.000(2) .
C3 C4 C5 C6 0.000(2) .
C4 C5 C6 C7 0.000(2) .
C2 C7 C6 C5 0.000(2) .
N2 C7 C6 C5 180.000(1) .
C31 P1 C11 C16 -136.1(3) .
C21 P1 C11 C16 -22.9(3) .
Pd1 P1 C11 C16 99.1(3) .
C31 P1 C11 C12 45.9(3) .
C21 P1 C11 C12 159.1(2) .
Pd1 P1 C11 C12 -78.8(3) .
C16 C11 C12 C13 0.0(5) .
P1 C11 C12 C13 178.1(3) .
C11 C12 C13 C14 -0.1(6) .
C12 C13 C14 C15 0.5(6) .
C13 C14 C15 C16 -0.8(7) .
C12 C11 C16 C15 -0.4(5) .
P1 C11 C16 C15 -178.4(3) .
C14 C15 C16 C11 0.8(7) .
C31 P1 C21 C22 7.6(3) .
C11 P1 C21 C22 -101.0(3) .
Pd1 P1 C21 C22 134.2(3) .
C31 P1 C21 C26 -170.9(2) .
C11 P1 C21 C26 80.5(3) .
Pd1 P1 C21 C26 -44.3(3) .
C26 C21 C22 C23 -1.4(5) .
P1 C21 C22 C23 -179.9(3) .
C21 C22 C23 C24 -1.0(6) .
C22 C23 C24 C25 2.3(7) .
C23 C24 C25 C26 -1.2(6) .
C24 C25 C26 C21 -1.2(5) .
C22 C21 C26 C25 2.5(5) .
P1 C21 C26 C25 -179.0(3) .
C21 P1 C31 C36 118.6(2) .
C11 P1 C31 C36 -130.6(2) .
Pd1 P1 C31 C36 -5.6(3) .
C21 P1 C31 C32 -63.7(3) .
C11 P1 C31 C32 47.2(3) .
Pd1 P1 C31 C32 172.2(2) .
C36 C31 C32 C33 -2.0(4) .
P1 C31 C32 C33 -179.8(2) .
C31 C32 C33 C34 1.6(5) .
C32 C33 C34 C35 -0.3(5) .
C33 C34 C35 C36 -0.6(5) .
C32 C31 C36 C35 1.1(4) .
P1 C31 C36 C35 178.9(2) .
C34 C35 C36 C31 0.2(4) .
